data_2232359
loop_
_publ_author_name
'Fun, Hoong-Kun'
'Ooi, Chin Wei'
'Garudachari, B.'
'Isloor, Arun M.'
'Satyanarayan, M. N.'

_publ_section_title
;
 2-(4-Bromophenyl)-2-oxoethyl 2-methylbenzoate
;
_journal_coeditor_code IS2797
_journal_issue 11
_journal_name_full 'Acta Crystallographica Section E'
_journal_page_first o3119
_journal_paper_doi 10.1107/S1600536811044564
_journal_volume 67
_journal_year 2011
_chemical_formula_iupac 'C16 H13 Br O3'
_chemical_formula_moiety 'C16 H13 Br O3'
_chemical_formula_sum 'C16 H13 Br O3'
_chemical_formula_weight 333.17
_chemical_name_systematic
;
2-(4-Bromophenyl)-2-oxoethyl 2-methylbenzoate
;
_space_group_IT_number 14
_symmetry_cell_setting monoclinic
_symmetry_space_group_name_Hall '-P 2ybc'
_symmetry_space_group_name_H-M 'P 1 21/c 1'
_atom_sites_solution_hydrogens geom
_atom_sites_solution_primary direct
_atom_sites_solution_secondary difmap
_audit_creation_method SHELXL-97
_cell_angle_alpha 90.00
_cell_angle_beta 120.4100(10)
_cell_angle_gamma 90.00
_cell_formula_units_Z 4
_cell_length_a 5.45190(10)
_cell_length_b 31.2382(5)
_cell_length_c 9.72060(10)
_cell_measurement_reflns_used 7724
_cell_measurement_temperature 100.0(10)
_cell_measurement_theta_max 32.58
_cell_measurement_theta_min 2.61
_cell_volume 1427.74(4)
_computing_cell_refinement 'SAINT (Bruker, 2009)'
_computing_data_collection 'APEX2 (Bruker, 2009)'
_computing_data_reduction 'SAINT (Bruker, 2009)'
_computing_molecular_graphics 'SHELXTL (Sheldrick, 2008)'
_computing_publication_material
;
SHELXTL (Sheldrick, 2008) and PLATON (Spek, 2009)
;
_computing_structure_refinement 'SHELXTL (Sheldrick, 2008)'
_computing_structure_solution 'SHELXTL (Sheldrick, 2008)'
_diffrn_ambient_temperature 100
_diffrn_measured_fraction_theta_full 0.993
_diffrn_measured_fraction_theta_max 0.993
_diffrn_measurement_device_type
;
Bruker SMART APEXII CCD area-detector
;
_diffrn_measurement_method '\f and \w'
_diffrn_radiation_monochromator graphite
_diffrn_radiation_source 'fine-focus sealed tube'
_diffrn_radiation_type MoK\a
_diffrn_radiation_wavelength 0.71073
_diffrn_reflns_av_R_equivalents 0.0320
_diffrn_reflns_av_sigmaI/netI 0.0342
_diffrn_reflns_limit_h_max 8
_diffrn_reflns_limit_h_min -8
_diffrn_reflns_limit_k_max 47
_diffrn_reflns_limit_k_min -35
_diffrn_reflns_limit_l_max 14
_diffrn_reflns_limit_l_min -14
_diffrn_reflns_number 20164
_diffrn_reflns_theta_full 32.66
_diffrn_reflns_theta_max 32.66
_diffrn_reflns_theta_min 2.52
_diffrn_standards_number 0
_exptl_absorpt_coefficient_mu 2.883
_exptl_absorpt_correction_T_max 0.8107
_exptl_absorpt_correction_T_min 0.3233
_exptl_absorpt_correction_type multi-scan
_exptl_absorpt_process_details '(<i>SADABS</i>; Bruker, 2009)'
_exptl_crystal_colour colourless
_exptl_crystal_density_diffrn 1.550
_exptl_crystal_density_method 'not measured'
_exptl_crystal_description plate
_exptl_crystal_F_000 672
_exptl_crystal_size_max 0.51
_exptl_crystal_size_mid 0.36
_exptl_crystal_size_min 0.08
_refine_diff_density_max 0.852
_refine_diff_density_min -0.426
_refine_ls_extinction_method none
_refine_ls_goodness_of_fit_ref 1.039
_refine_ls_hydrogen_treatment constr
_refine_ls_matrix_type full
_refine_ls_number_parameters 182
_refine_ls_number_reflns 5211
_refine_ls_number_restraints 0
_refine_ls_restrained_S_all 1.039
_refine_ls_R_factor_all 0.0553
_refine_ls_R_factor_gt 0.0401
_refine_ls_shift/su_max 0.003
_refine_ls_shift/su_mean 0.000
_refine_ls_structure_factor_coef Fsqd
_refine_ls_weighting_details 'calc w=1/[\s^2^(Fo^2^)+(0.0391P)^2^+0.9854P] where P=(Fo^2^+2Fc^2^)/3'
_refine_ls_weighting_scheme calc
_refine_ls_wR_factor_gt 0.0885
_refine_ls_wR_factor_ref 0.0936
_reflns_number_gt 4181
_reflns_number_total 5211
_reflns_threshold_expression I>2\s(I)
_cod_data_source_file is2797.cif
_cod_data_source_block I
_cod_original_sg_symbol_H-M 'P 21/c'
_cod_database_code 2232359
_cod_database_fobs_code 2232359

loop_
_symmetry_equiv_pos_as_xyz
'x, y, z'
'-x, y+1/2, -z+1/2'
'-x, -y, -z'
'x, -y-1/2, z-1/2'

loop_
_atom_site_type_symbol
_atom_site_label
_atom_site_fract_x
_atom_site_fract_y
_atom_site_fract_z
_atom_site_U_iso_or_equiv
_atom_site_adp_type
_atom_site_calc_flag
_atom_site_refinement_flags
_atom_site_occupancy
_atom_site_symmetry_multiplicity
Br Br1 0.17278(4) 0.970131(6) 0.70447(3) 0.03247(7) Uani d . 1 1
O O1 0.2143(2) 0.70425(4) 0.82251(14) 0.0169(2) Uani d . 1 1
O O2 0.4582(2) 0.75657(4) 0.70793(14) 0.0185(2) Uani d . 1 1
O O3 -0.1113(3) 0.70407(4) 0.56018(15) 0.0219(3) Uani d . 1 1
C C1 0.1466(3) 0.84316(5) 0.81729(19) 0.0167(3) Uani d . 1 1
H H1A 0.0726 0.8273 0.8715 0.020 Uiso calc R 1 1
C C2 0.1160(3) 0.88749(6) 0.8057(2) 0.0194(3) Uani d . 1 1
H H2A 0.0232 0.9020 0.8526 0.023 Uiso calc R 1 1
C C3 0.2231(3) 0.91002(6) 0.7248(2) 0.0197(3) Uani d . 1 1
C C4 0.3636(4) 0.88967(6) 0.6568(2) 0.0202(3) Uani d . 1 1
H H4A 0.4370 0.9057 0.6024 0.024 Uiso calc R 1 1
C C5 0.3940(3) 0.84555(6) 0.6701(2) 0.0177(3) Uani d . 1 1
H H5A 0.4897 0.8312 0.6246 0.021 Uiso calc R 1 1
C C6 0.2854(3) 0.82191(5) 0.74968(18) 0.0145(3) Uani d . 1 1
C C7 0.3187(3) 0.77446(5) 0.75677(18) 0.0147(3) Uani d . 1 1
C C8 0.1688(4) 0.74932(5) 0.8257(2) 0.0170(3) Uani d . 1 1
H H8A 0.2405 0.7585 0.9371 0.020 Uiso calc R 1 1
H H8B -0.0376 0.7554 0.7635 0.020 Uiso calc R 1 1
C C9 0.0627(3) 0.68539(5) 0.67839(19) 0.0156(3) Uani d . 1 1
C C10 0.1268(3) 0.63882(5) 0.68481(19) 0.0154(3) Uani d . 1 1
C C11 0.4045(3) 0.62214(6) 0.7696(2) 0.0178(3) Uani d . 1 1
C C12 0.4349(4) 0.57773(6) 0.7654(2) 0.0234(3) Uani d . 1 1
H H12A 0.6203 0.5657 0.8198 0.028 Uiso calc R 1 1
C C13 0.2030(4) 0.55090(6) 0.6846(2) 0.0259(4) Uani d . 1 1
H H13A 0.2306 0.5208 0.6866 0.031 Uiso calc R 1 1
C C14 -0.0708(4) 0.56778(6) 0.6002(2) 0.0239(3) Uani d . 1 1
H H14A -0.2306 0.5495 0.5440 0.029 Uiso calc R 1 1
C C15 -0.1062(3) 0.61174(6) 0.5995(2) 0.0191(3) Uani d . 1 1
H H15A -0.2917 0.6236 0.5400 0.023 Uiso calc R 1 1
C C16 0.6654(3) 0.64980(6) 0.8579(2) 0.0223(3) Uani d . 1 1
H H16A 0.8327 0.6338 0.8739 0.033 Uiso calc R 1 1
H H16B 0.6905 0.6579 0.9616 0.033 Uiso calc R 1 1
H H16C 0.6428 0.6757 0.7954 0.033 Uiso calc R 1 1

loop_
_atom_site_aniso_label
_atom_site_aniso_U_11
_atom_site_aniso_U_22
_atom_site_aniso_U_33
_atom_site_aniso_U_12
_atom_site_aniso_U_13
_atom_site_aniso_U_23
Br1 0.03491(11) 0.01766(9) 0.04329(13) 0.00216(7) 0.01866(9) 0.00472(8)
O1 0.0187(5) 0.0162(5) 0.0144(5) 0.0007(4) 0.0074(4) -0.0001(4)
O2 0.0168(5) 0.0230(6) 0.0175(6) 0.0007(4) 0.0101(4) -0.0028(4)
O3 0.0182(5) 0.0211(6) 0.0189(6) 0.0023(4) 0.0038(5) 0.0018(5)
C1 0.0155(7) 0.0202(7) 0.0153(7) -0.0010(6) 0.0085(6) -0.0001(6)
C2 0.0162(7) 0.0205(8) 0.0207(8) 0.0020(6) 0.0086(6) -0.0017(6)
C3 0.0161(7) 0.0180(7) 0.0214(8) -0.0003(6) 0.0068(6) 0.0011(6)
C4 0.0191(7) 0.0228(8) 0.0190(8) -0.0032(6) 0.0099(6) 0.0020(6)
C5 0.0149(7) 0.0244(8) 0.0157(7) -0.0013(6) 0.0090(6) -0.0012(6)
C6 0.0106(6) 0.0193(7) 0.0117(6) -0.0006(5) 0.0044(5) -0.0008(5)
C7 0.0111(6) 0.0203(7) 0.0094(6) -0.0006(5) 0.0028(5) -0.0020(5)
C8 0.0210(7) 0.0163(7) 0.0168(7) -0.0002(6) 0.0118(6) -0.0016(6)
C9 0.0135(6) 0.0182(7) 0.0151(7) -0.0016(5) 0.0073(5) -0.0007(5)
C10 0.0163(7) 0.0168(7) 0.0139(7) 0.0002(5) 0.0081(6) 0.0007(5)
C11 0.0173(7) 0.0226(8) 0.0154(7) 0.0020(6) 0.0096(6) 0.0026(6)
C12 0.0226(8) 0.0229(8) 0.0282(9) 0.0072(6) 0.0155(7) 0.0058(7)
C13 0.0307(9) 0.0178(8) 0.0343(10) 0.0040(7) 0.0203(8) 0.0044(7)
C14 0.0258(8) 0.0201(8) 0.0280(9) -0.0044(7) 0.0152(7) -0.0018(7)
C15 0.0168(7) 0.0211(8) 0.0185(8) -0.0005(6) 0.0082(6) 0.0000(6)
C16 0.0140(7) 0.0303(9) 0.0204(8) 0.0018(6) 0.0072(6) -0.0009(7)

loop_
_atom_type_symbol
_atom_type_description
_atom_type_scat_dispersion_real
_atom_type_scat_dispersion_imag
_atom_type_scat_source
C C 0.0033 0.0016 'International Tables Vol C Tables 4.2.6.8 and 6.1.1.4'
H H 0.0000 0.0000 'International Tables Vol C Tables 4.2.6.8 and 6.1.1.4'
Br Br -0.2901 2.4595 'International Tables Vol C Tables 4.2.6.8 and 6.1.1.4'
O O 0.0106 0.0060 'International Tables Vol C Tables 4.2.6.8 and 6.1.1.4'

loop_
_geom_angle_atom_site_label_1
_geom_angle_atom_site_label_2
_geom_angle_atom_site_label_3
_geom_angle
C9 O1 C8 115.46(13)
C2 C1 C6 120.43(15)
C2 C1 H1A 119.8
C6 C1 H1A 119.8
C3 C2 C1 118.88(15)
C3 C2 H2A 120.6
C1 C2 H2A 120.6
C2 C3 C4 121.92(16)
C2 C3 Br1 118.84(13)
C4 C3 Br1 119.24(13)
C5 C4 C3 118.51(15)
C5 C4 H4A 120.7
C3 C4 H4A 120.7
C4 C5 C6 120.84(15)
C4 C5 H5A 119.6
C6 C5 H5A 119.6
C1 C6 C5 119.42(15)
C1 C6 C7 122.24(14)
C5 C6 C7 118.33(14)
O2 C7 C6 121.60(15)
O2 C7 C8 121.25(15)
C6 C7 C8 117.14(13)
O1 C8 C7 111.25(13)
O1 C8 H8A 109.4
C7 C8 H8A 109.4
O1 C8 H8B 109.4
C7 C8 H8B 109.4
H8A C8 H8B 108.0
O3 C9 O1 123.39(15)
O3 C9 C10 124.51(15)
O1 C9 C10 112.05(13)
C15 C10 C11 120.62(15)
C15 C10 C9 116.27(14)
C11 C10 C9 123.10(14)
C12 C11 C10 117.24(15)
C12 C11 C16 119.55(15)
C10 C11 C16 123.17(15)
C13 C12 C11 121.96(16)
C13 C12 H12A 119.0
C11 C12 H12A 119.0
C12 C13 C14 120.28(17)
C12 C13 H13A 119.9
C14 C13 H13A 119.9
C15 C14 C13 118.89(17)
C15 C14 H14A 120.6
C13 C14 H14A 120.6
C14 C15 C10 120.96(16)
C14 C15 H15A 119.5
C10 C15 H15A 119.5
C11 C16 H16A 109.5
C11 C16 H16B 109.5
H16A C16 H16B 109.5
C11 C16 H16C 109.5
H16A C16 H16C 109.5
H16B C16 H16C 109.5

loop_
_geom_bond_atom_site_label_1
_geom_bond_atom_site_label_2
_geom_bond_distance
Br1 C3 1.8935(18)
O1 C9 1.3493(19)
O1 C8 1.433(2)
O2 C7 1.2170(19)
O3 C9 1.207(2)
C1 C2 1.392(2)
C1 C6 1.396(2)
C1 H1A 0.9500
C2 C3 1.386(2)
C2 H2A 0.9500
C3 C4 1.393(2)
C4 C5 1.386(2)
C4 H4A 0.9500
C5 C6 1.399(2)
C5 H5A 0.9500
C6 C7 1.491(2)
C7 C8 1.512(2)
C8 H8A 0.9900
C8 H8B 0.9900
C9 C10 1.490(2)
C10 C15 1.397(2)
C10 C11 1.407(2)
C11 C12 1.400(2)
C11 C16 1.507(2)
C12 C13 1.383(3)
C12 H12A 0.9500
C13 C14 1.393(3)
C13 H13A 0.9500
C14 C15 1.386(2)
C14 H14A 0.9500
C15 H15A 0.9500
C16 H16A 0.9800
C16 H16B 0.9800
C16 H16C 0.9800

loop_
_geom_hbond_atom_site_label_D
_geom_hbond_atom_site_label_H
_geom_hbond_atom_site_label_A
_geom_hbond_site_symmetry_A
_geom_hbond_distance_DH
_geom_hbond_distance_HA
_geom_hbond_distance_DA
_geom_hbond_angle_DHA
_geom_hbond_publ_flag
C8 H8A O2 4_576 0.99 2.32 3.224(2) 151 yes
C8 H8B O2 1_455 0.99 2.52 3.447(3) 156 yes
C15 H15A Cg1 4_464 0.95 2.74 3.5472(19) 143 yes
C16 H16B Cg1 4_665 0.98 2.98 3.4909(19) 114 yes
C2 H2A Cg2 4_565 0.95 2.91 3.5915(19) 130 yes

loop_
_geom_torsion_atom_site_label_1
_geom_torsion_atom_site_label_2
_geom_torsion_atom_site_label_3
_geom_torsion_atom_site_label_4
_geom_torsion
C6 C1 C2 C3 0.6(2)
C1 C2 C3 C4 -0.9(3)
C1 C2 C3 Br1 178.42(12)
C2 C3 C4 C5 0.5(3)
Br1 C3 C4 C5 -178.80(12)
C3 C4 C5 C6 0.2(2)
C2 C1 C6 C5 0.0(2)
C2 C1 C6 C7 -178.94(14)
C4 C5 C6 C1 -0.4(2)
C4 C5 C6 C7 178.59(15)
C1 C6 C7 O2 -174.45(15)
C5 C6 C7 O2 6.6(2)
C1 C6 C7 C8 6.2(2)
C5 C6 C7 C8 -172.78(14)
C9 O1 C8 C7 -75.92(17)
O2 C7 C8 O1 -0.4(2)
C6 C7 C8 O1 178.89(12)
C8 O1 C9 O3 -3.7(2)
C8 O1 C9 C10 178.78(12)
O3 C9 C10 C15 -40.3(2)
O1 C9 C10 C15 137.23(15)
O3 C9 C10 C11 139.03(17)
O1 C9 C10 C11 -43.5(2)
C15 C10 C11 C12 -0.6(2)
C9 C10 C11 C12 -179.87(15)
C15 C10 C11 C16 177.21(16)
C9 C10 C11 C16 -2.1(2)
C10 C11 C12 C13 -1.3(3)
C16 C11 C12 C13 -179.19(17)
C11 C12 C13 C14 1.8(3)
C12 C13 C14 C15 -0.3(3)
C13 C14 C15 C10 -1.6(3)
C11 C10 C15 C14 2.0(3)
C9 C10 C15 C14 -178.63(15)

loop_
_cod_related_entry_id
_cod_related_entry_database
_cod_related_entry_code
1 ChemSpider 23552851
